data_4001623
loop_
_publ_author_name
'Nakayama, Hikaru'
'Nishida, Jun-ichi'
'Takada, Noriyuki'
'Sato, Hiroyasu'
'Yamashita, Yoshiro'

_publ_section_title
;
 Crystal Structures and Triboluminescence Based on Trifluoromethyl and
 Pentafluorosulfanyl Substituted AsymmetricN-Phenyl Imide Compounds
;
_journal_issue 4
_journal_name_full 'Chemistry of Materials'
_journal_page_first 671
_journal_paper_doi 10.1021/cm202650u
_journal_volume 24
_journal_year 2012
_chemical_absolute_configuration unknown
_chemical_formula_moiety 'C15 H8 F3 N O2'
_chemical_formula_sum 'C15 H8 F3 N O2'
_chemical_formula_weight 291.23
_space_group_IT_number 9
_symmetry_cell_setting monoclinic
_symmetry_Int_Tables_number 9
_symmetry_space_group_name_Hall 'C -2yc'
_symmetry_space_group_name_H-M 'C 1 c 1'
_atom_sites_solution_hydrogens geom
_atom_sites_solution_primary direct
_atom_sites_solution_secondary difmap
_cell_angle_alpha 90.0000
_cell_angle_beta 95.498(12)
_cell_angle_gamma 90.0000
_cell_formula_units_Z 4
_cell_length_a 27.60(2)
_cell_length_b 5.633(4)
_cell_length_c 7.961(7)
_cell_measurement_reflns_used 1660
_cell_measurement_temperature 93
_cell_measurement_theta_max 27.40
_cell_measurement_theta_min 3.10
_cell_volume 1232.0(17)
_computing_cell_refinement 'CrystalClear-SM Expert 2.0 r4'
_computing_data_collection 'CrystalClear-SM Expert 2.0 r4 (Rigaku, 2009)'
_computing_data_reduction 'CrystalClear-SM Expert 2.0 r4'
_computing_molecular_graphics 'CrystalStructure 4.0'
_computing_publication_material 'CrystalStructure 4.0 (Rigaku, 2010)'
_computing_structure_refinement 'SHELXL97 (Sheldrick, 2008)'
_computing_structure_solution 'Il Milione (Burla, et al., 2007)'
_diffrn_ambient_temperature 93
_diffrn_detector_area_resol_mean 7.111
_diffrn_measured_fraction_theta_full 0.981
_diffrn_measured_fraction_theta_max 0.981
_diffrn_measurement_device_type 'Rigaku Saturn724'
_diffrn_measurement_method \w
_diffrn_radiation_type 'Mo K\a'
_diffrn_radiation_wavelength 0.71075
_diffrn_reflns_av_R_equivalents 0.0397
_diffrn_reflns_limit_h_max 35
_diffrn_reflns_limit_h_min -35
_diffrn_reflns_limit_k_max 7
_diffrn_reflns_limit_k_min -7
_diffrn_reflns_limit_l_max 10
_diffrn_reflns_limit_l_min -10
_diffrn_reflns_number 7566
_diffrn_reflns_theta_full 27.46
_diffrn_reflns_theta_max 27.46
_diffrn_standards_number 0
_exptl_absorpt_coefficient_mu 0.135
_exptl_absorpt_correction_T_max 0.989
_exptl_absorpt_correction_T_min 0.872
_exptl_absorpt_correction_type multi-scan
_exptl_absorpt_process_details 'REQAB (Rigaku, 1998)'
_exptl_crystal_colour colorless
_exptl_crystal_density_diffrn 1.570
_exptl_crystal_density_method 'not measured'
_exptl_crystal_description block
_exptl_crystal_F_000 592.00
_exptl_crystal_size_max 0.100
_exptl_crystal_size_mid 0.080
_exptl_crystal_size_min 0.080
_refine_diff_density_max 0.310
_refine_diff_density_min -0.310
_refine_ls_extinction_method none
_refine_ls_goodness_of_fit_ref 1.089
_refine_ls_hydrogen_treatment constr
_refine_ls_number_parameters 190
_refine_ls_number_reflns 1382
_refine_ls_number_restraints 2
_refine_ls_R_factor_gt 0.0615
_refine_ls_shift/su_max 0.000
_refine_ls_structure_factor_coef Fsqd
_refine_ls_weighting_details 'w = 1/[\s^2^(Fo^2^)+(0.0817P)^2^+2.6089P] where P=(Fo^2^+2Fc^2^)/3'
_refine_ls_weighting_scheme calc
_refine_ls_wR_factor_ref 0.1543
_reflns_number_gt 1331
_reflns_number_total 1382
_reflns_threshold_expression F^2^>2.0\s(F^2^)
_cod_data_source_file cm202650u_si_002.cif
_cod_data_source_block imide1a
_cod_database_code 4001623

loop_
_symmetry_equiv_pos_site_id
_symmetry_equiv_pos_as_xyz
1 +X,+Y,+Z
2 +X,-Y,1/2+Z
3 1/2+X,1/2+Y,+Z
4 1/2+X,1/2-Y,1/2+Z

loop_
_atom_site_label
_atom_site_type_symbol
_atom_site_fract_x
_atom_site_fract_y
_atom_site_fract_z
_atom_site_U_iso_or_equiv
_atom_site_adp_type
_atom_site_occupancy
_atom_site_symmetry_multiplicity
_atom_site_calc_flag
_atom_site_refinement_flags
F1 F 0.45082(13) 0.5181(7) 0.3719(7) 0.0665(12) Uani 1.0 4 d .
F2 F 0.44958(14) 0.2156(10) 0.5256(6) 0.0764(15) Uani 1.0 4 d .
F3 F 0.44714(13) 0.1749(10) 0.2607(6) 0.0837(17) Uani 1.0 4 d .
O1 O 0.68648(11) -0.0954(5) 0.6060(4) 0.0249(6) Uani 1.0 4 d .
O2 O 0.69013(11) 0.6032(6) 0.3068(4) 0.0260(6) Uani 1.0 4 d .
N1 N 0.67532(12) 0.2553(6) 0.4510(4) 0.0203(7) Uani 1.0 4 d .
C1 C 0.62340(13) 0.2644(7) 0.4351(5) 0.0194(8) Uani 1.0 4 d .
C2 C 0.59662(15) 0.0758(7) 0.3585(5) 0.0239(8) Uani 1.0 4 d .
C3 C 0.54621(15) 0.0878(8) 0.3425(5) 0.0250(9) Uani 1.0 4 d .
C4 C 0.52242(15) 0.2837(8) 0.4029(5) 0.0264(9) Uani 1.0 4 d .
C5 C 0.54974(15) 0.4717(8) 0.4801(5) 0.0264(8) Uani 1.0 4 d .
C6 C 0.60004(15) 0.4609(8) 0.4966(5) 0.0242(8) Uani 1.0 4 d .
C7 C 0.46839(16) 0.2960(9) 0.3886(6) 0.0326(10) Uani 1.0 4 d .
C8 C 0.70304(14) 0.0745(7) 0.5362(5) 0.0202(8) Uani 1.0 4 d .
C9 C 0.75471(14) 0.1391(8) 0.5239(5) 0.0229(8) Uani 1.0 4 d .
C10 C 0.75591(14) 0.3520(8) 0.4351(5) 0.0234(8) Uani 1.0 4 d .
C11 C 0.70485(15) 0.4289(7) 0.3866(5) 0.0223(8) Uani 1.0 4 d .
C12 C 0.79964(16) 0.4577(8) 0.4032(6) 0.0273(9) Uani 1.0 4 d .
C13 C 0.84255(16) 0.3421(9) 0.4643(6) 0.0296(9) Uani 1.0 4 d .
C14 C 0.84149(16) 0.1271(9) 0.5528(6) 0.0298(9) Uani 1.0 4 d .
C15 C 0.79690(15) 0.0226(8) 0.5843(5) 0.0254(9) Uani 1.0 4 d .
H2 H 0.6128 -0.0586 0.3181 0.0287 Uiso 1.0 4 calc R
H3 H 0.5277 -0.0388 0.2899 0.0300 Uiso 1.0 4 calc R
H5 H 0.5336 0.6060 0.5209 0.0317 Uiso 1.0 4 calc R
H6 H 0.6186 0.5870 0.5496 0.0290 Uiso 1.0 4 calc R
H12 H 0.8003 0.6027 0.3424 0.0327 Uiso 1.0 4 calc R
H13 H 0.8730 0.4105 0.4456 0.0355 Uiso 1.0 4 calc R
H14 H 0.8712 0.0511 0.5918 0.0357 Uiso 1.0 4 calc R
H15 H 0.7959 -0.1224 0.6448 0.0304 Uiso 1.0 4 calc R

loop_
_atom_site_aniso_label
_atom_site_aniso_U_11
_atom_site_aniso_U_22
_atom_site_aniso_U_33
_atom_site_aniso_U_12
_atom_site_aniso_U_13
_atom_site_aniso_U_23
F1 0.0385(16) 0.0424(19) 0.118(4) 0.0108(15) 0.0055(19) 0.013(3)
F2 0.0373(18) 0.120(4) 0.074(3) -0.006(2) 0.0131(17) 0.044(3)
F3 0.0381(19) 0.110(4) 0.098(4) 0.012(2) -0.0191(19) -0.061(3)
O1 0.0373(15) 0.0159(13) 0.0220(14) -0.0024(11) 0.0063(11) 0.0018(11)
O2 0.0389(16) 0.0187(14) 0.0203(13) 0.0008(11) 0.0025(11) 0.0010(11)
N1 0.0280(16) 0.0150(15) 0.0182(15) 0.0005(12) 0.0032(12) 0.0022(12)
C1 0.0255(19) 0.0164(17) 0.0162(17) -0.0003(14) 0.0022(13) 0.0012(13)
C2 0.032(2) 0.0173(17) 0.0226(19) -0.0037(15) 0.0037(15) 0.0006(14)
C3 0.031(2) 0.024(2) 0.0201(19) -0.0043(15) 0.0023(15) 0.0013(15)
C4 0.029(2) 0.025(2) 0.024(2) -0.0021(16) 0.0028(15) 0.0008(16)
C5 0.0307(19) 0.025(2) 0.0233(19) 0.0016(16) 0.0014(15) -0.0014(16)
C6 0.032(2) 0.0195(18) 0.0211(18) 0.0007(15) 0.0022(14) -0.0017(15)
C7 0.029(2) 0.036(3) 0.032(3) -0.0028(18) 0.0007(17) 0.0008(19)
C8 0.0314(19) 0.0143(17) 0.0150(16) 0.0015(14) 0.0032(14) -0.0005(13)
C9 0.0308(19) 0.0203(18) 0.0175(18) -0.0003(15) 0.0020(15) -0.0029(14)
C10 0.0295(19) 0.0214(19) 0.0198(18) -0.0018(15) 0.0046(14) -0.0014(15)
C11 0.038(3) 0.0156(17) 0.0130(16) -0.0018(14) 0.0019(15) -0.0015(13)
C12 0.035(3) 0.0209(18) 0.026(2) -0.0028(16) 0.0053(16) -0.0016(16)
C13 0.031(2) 0.030(3) 0.028(2) -0.0031(17) 0.0057(16) -0.0025(17)
C14 0.033(2) 0.029(3) 0.027(2) 0.0014(17) 0.0019(16) -0.0025(17)
C15 0.0320(19) 0.0192(18) 0.0249(19) 0.0030(14) 0.0031(16) -0.0015(15)

loop_
_atom_type_symbol
_atom_type_description
_atom_type_scat_dispersion_real
_atom_type_scat_dispersion_imag
_atom_type_scat_source
C C 0.0033 0.0016
;
International Tables for Crystallography
(1992, Vol. C, Tables 4.2.6.8 and 6.1.1.4)
;
H H 0.0000 0.0000
;
International Tables for Crystallography
(1992, Vol. C, Table 6.1.1.4)
;
F F 0.0171 0.0103
;
International Tables for Crystallography
(1992, Vol. C, Tables 4.2.6.8 and 6.1.1.4)
;
N N 0.0061 0.0033
;
International Tables for Crystallography
(1992, Vol. C, Tables 4.2.6.8 and 6.1.1.4)
;
O O 0.0106 0.0060
;
International Tables for Crystallography
(1992, Vol. C, Tables 4.2.6.8 and 6.1.1.4)
;

loop_
_geom_angle_atom_site_label_1
_geom_angle_atom_site_label_2
_geom_angle_atom_site_label_3
_geom_angle
_geom_angle_publ_flag
C1 N1 C8 124.3(4) yes
C1 N1 C11 123.8(3) yes
C8 N1 C11 111.9(4) yes
N1 C1 C2 119.7(4) yes
N1 C1 C6 119.5(4) yes
C2 C1 C6 120.9(4) yes
C1 C2 C3 119.1(4) yes
C2 C3 C4 120.6(4) yes
C3 C4 C5 119.8(4) yes
C3 C4 C7 120.9(4) yes
C5 C4 C7 119.3(4) yes
C4 C5 C6 119.9(4) yes
C1 C6 C5 119.7(4) yes
F1 C7 F2 103.5(5) yes
F1 C7 F3 106.0(5) yes
F1 C7 C4 113.6(4) yes
F2 C7 F3 106.1(5) yes
F2 C7 C4 112.9(4) yes
F3 C7 C4 113.8(4) yes
O1 C8 N1 125.3(4) yes
O1 C8 C9 128.9(4) yes
N1 C8 C9 105.8(4) yes
C8 C9 C10 108.3(4) yes
C8 C9 C15 130.0(4) yes
C10 C9 C15 121.7(4) yes
C9 C10 C11 108.3(4) yes
C9 C10 C12 121.6(4) yes
C11 C10 C12 130.1(4) yes
O2 C11 N1 125.2(4) yes
O2 C11 C10 129.0(4) yes
N1 C11 C10 105.7(4) yes
C10 C12 C13 117.3(4) yes
C12 C13 C14 121.3(5) yes
C13 C14 C15 120.7(4) yes
C9 C15 C14 117.5(4) yes
C1 C2 H2 120.469 no
C3 C2 H2 120.440 no
C2 C3 H3 119.709 no
C4 C3 H3 119.707 no
C4 C5 H5 120.022 no
C6 C5 H5 120.030 no
C1 C6 H6 120.138 no
C5 C6 H6 120.142 no
C10 C12 H12 121.368 no
C13 C12 H12 121.366 no
C12 C13 H13 119.360 no
C14 C13 H13 119.350 no
C13 C14 H14 119.636 no
C15 C14 H14 119.642 no
C9 C15 H15 121.285 no
C14 C15 H15 121.262 no

loop_
_geom_bond_atom_site_label_1
_geom_bond_atom_site_label_2
_geom_bond_distance
_geom_bond_publ_flag
F1 C7 1.344(6) yes
F2 C7 1.331(7) yes
F3 C7 1.316(7) yes
O1 C8 1.217(5) yes
O2 C11 1.218(5) yes
N1 C1 1.427(5) yes
N1 C8 1.408(5) yes
N1 C11 1.401(6) yes
C1 C2 1.400(6) yes
C1 C6 1.393(6) yes
C2 C3 1.387(6) yes
C3 C4 1.393(6) yes
C4 C5 1.407(6) yes
C4 C7 1.486(7) yes
C5 C6 1.383(6) yes
C8 C9 1.484(6) yes
C9 C10 1.394(6) yes
C9 C15 1.382(6) yes
C10 C11 1.489(6) yes
C10 C12 1.391(6) yes
C12 C13 1.397(7) yes
C13 C14 1.403(7) yes
C14 C15 1.408(7) yes
C2 H2 0.950 no
C3 H3 0.950 no
C5 H5 0.950 no
C6 H6 0.950 no
C12 H12 0.950 no
C13 H13 0.950 no
C14 H14 0.950 no
C15 H15 0.950 no

loop_
_geom_contact_atom_site_label_1
_geom_contact_atom_site_label_2
_geom_contact_distance
_geom_contact_publ_flag
_geom_contact_site_symmetry_2
F1 C5 2.795(6) no .
F2 C3 3.241(7) no .
F2 C5 3.170(7) no .
F3 C3 2.793(6) no .
F3 C5 3.594(6) no .
O1 C1 2.921(5) no .
O1 C2 3.166(5) no .
O1 C10 3.517(6) no .
O1 C11 3.492(6) no .
O1 C15 3.140(6) no .
O2 C1 2.905(5) no .
O2 C6 3.135(6) no .
O2 C8 3.494(5) no .
O2 C9 3.522(5) no .
O2 C12 3.155(6) no .
C1 C4 2.776(6) no .
C2 C5 2.798(6) no .
C2 C8 3.136(6) no .
C2 C11 3.578(6) no .
C3 C6 2.789(6) no .
C6 C8 3.570(6) no .
C6 C11 3.107(7) no .
C9 C13 2.762(7) no .
C10 C14 2.764(6) no .
C12 C15 2.848(7) no .
F1 F2 3.136(7) no 2_564
F1 F3 3.556(8) no 2_565
F1 C14 3.520(7) no 3_455
F2 F1 3.136(7) no 2_565
F2 F3 2.893(8) no 2_555
F3 F1 3.556(8) no 2_564
F3 F2 2.893(8) no 2_554
F3 C13 3.550(6) no 4_454
F3 C14 3.400(6) no 4_454
O1 O2 2.935(5) no 1_545
O1 O2 3.274(5) no 2_555
O1 O2 3.197(5) no 2_565
O1 N1 2.935(5) no 2_555
O1 C1 3.417(5) no 2_555
O1 C2 3.341(6) no 2_555
O1 C6 3.507(6) no 1_545
O1 C8 3.414(6) no 2_555
O1 C10 3.415(5) no 2_555
O1 C11 3.265(5) no 1_545
O1 C11 2.926(5) no 2_555
O2 O1 2.935(5) no 1_565
O2 O1 3.274(5) no 2_554
O2 O1 3.197(5) no 2_564
O2 N1 2.933(5) no 2_564
O2 C1 3.414(5) no 2_564
O2 C6 3.352(5) no 2_564
O2 C8 3.223(5) no 1_565
O2 C8 2.865(5) no 2_564
O2 C9 3.335(6) no 2_564
O2 C11 3.413(6) no 2_564
N1 O1 2.935(5) no 2_554
N1 O2 2.933(5) no 2_565
C1 O1 3.417(5) no 2_554
C1 O2 3.414(5) no 2_565
C2 O1 3.341(6) no 2_554
C6 O1 3.507(6) no 1_565
C6 O2 3.352(5) no 2_565
C8 O1 3.414(6) no 2_554
C8 O2 3.223(5) no 1_545
C8 O2 2.865(5) no 2_565
C9 O2 3.335(6) no 2_565
C10 O1 3.415(5) no 2_554
C11 O1 3.265(5) no 1_565
C11 O1 2.926(5) no 2_554
C11 O2 3.413(6) no 2_565
C12 C15 3.497(7) no 1_565
C13 F3 3.550(6) no 4_555
C14 F1 3.520(7) no 3_545
C14 F3 3.400(6) no 4_555
C15 C12 3.497(7) no 1_545
F1 H5 2.5218 no .
F2 H3 3.3171 no .
F2 H5 3.1998 no .
F3 H3 2.5200 no .
O1 H2 2.9228 no .
O1 H15 3.0089 no .
O2 H6 2.8940 no .
O2 H12 3.0270 no .
N1 H2 2.6224 no .
N1 H6 2.6066 no .
C1 H3 3.2620 no .
C1 H5 3.2603 no .
C2 H6 3.2858 no .
C3 H5 3.2794 no .
C4 H2 3.2730 no .
C4 H6 3.2760 no .
C5 H3 3.2796 no .
C6 H2 3.2866 no .
C7 H3 2.6653 no .
C7 H5 2.6531 no .
C8 H2 2.9930 no .
C8 H15 2.8490 no .
C9 H12 3.2919 no .
C9 H14 3.2464 no .
C10 H13 3.2427 no .
C10 H15 3.2849 no .
C11 H6 2.9560 no .
C11 H12 2.8637 no .
C12 H14 3.2914 no .
C13 H15 3.3056 no .
C14 H12 3.3029 no .
C15 H13 3.2947 no .
H2 H3 2.3387 no .
H5 H6 2.3358 no .
H12 H13 2.3579 no .
H13 H14 2.3386 no .
H14 H15 2.3711 no .
F1 H3 3.3805 no 1_565
F1 H13 3.1745 no 3_455
F1 H14 2.9445 no 3_455
F1 H14 3.0024 no 4_454
F2 H3 3.0332 no 2_555
F2 H13 2.7505 no 3_445
F2 H14 2.9581 no 3_455
F3 H5 3.4265 no 2_564
F3 H13 3.0238 no 3_445
F3 H13 3.1184 no 4_454
F3 H14 2.8364 no 4_454
O1 H2 2.8984 no 2_555
O1 H6 2.5990 no 1_545
O2 H2 2.8696 no 1_565
O2 H6 2.9095 no 2_564
N1 H6 3.5347 no 2_564
C1 H2 3.3007 no 2_555
C1 H6 3.1721 no 2_564
C2 H5 3.4822 no 1_545
C2 H5 3.5442 no 2_564
C2 H6 3.1759 no 1_545
C2 H6 3.2111 no 2_564
C3 H5 3.0979 no 1_545
C3 H5 3.0788 no 2_564
C4 H3 3.3662 no 2_555
C4 H5 3.1476 no 2_564
C5 H2 3.4814 no 1_565
C5 H3 3.1765 no 1_565
C5 H3 3.5616 no 2_555
C6 H2 3.0929 no 1_565
C6 H2 3.4113 no 2_555
C7 H13 3.4751 no 3_445
C7 H14 3.5653 no 3_455
C7 H14 3.5083 no 4_454
C8 H2 3.5104 no 2_555
C9 H12 3.0852 no 2_565
C9 H15 3.3263 no 2_554
C10 H12 3.3648 no 2_565
C10 H15 3.5239 no 1_565
C10 H15 2.9524 no 2_554
C11 H6 3.4135 no 2_564
C12 H12 3.5113 no 2_565
C12 H15 3.0564 no 1_565
C12 H15 2.7875 no 2_554
C13 H12 3.3452 no 2_565
C13 H15 3.0056 no 2_554
C14 H12 3.5295 no 1_545
C14 H12 3.0707 no 2_565
C14 H15 3.3693 no 2_554
C15 H12 3.0574 no 1_545
C15 H12 2.9411 no 2_565
C15 H15 3.5413 no 2_554
H2 O1 2.8984 no 2_554
H2 O2 2.8696 no 1_545
H2 C1 3.3007 no 2_554
H2 C5 3.4814 no 1_545
H2 C6 3.0929 no 1_545
H2 C6 3.4113 no 2_554
H2 C8 3.5104 no 2_554
H2 H5 3.4091 no 1_545
H2 H6 2.7117 no 1_545
H2 H6 3.4230 no 2_564
H3 F1 3.3805 no 1_545
H3 F2 3.0332 no 2_554
H3 C4 3.3662 no 2_554
H3 C5 3.1765 no 1_545
H3 C5 3.5616 no 2_554
H3 H5 2.7124 no 1_545
H3 H5 3.2588 no 2_564
H5 F3 3.4265 no 2_565
H5 C2 3.4822 no 1_565
H5 C2 3.5442 no 2_565
H5 C3 3.0979 no 1_565
H5 C3 3.0788 no 2_565
H5 C4 3.1476 no 2_565
H5 H2 3.4091 no 1_565
H5 H3 2.7124 no 1_565
H5 H3 3.2588 no 2_565
H6 O1 2.5990 no 1_565
H6 O2 2.9095 no 2_565
H6 N1 3.5347 no 2_565
H6 C1 3.1721 no 2_565
H6 C2 3.1759 no 1_565
H6 C2 3.2111 no 2_565
H6 C11 3.4135 no 2_565
H6 H2 2.7117 no 1_565
H6 H2 3.4230 no 2_565
H12 C9 3.0852 no 2_564
H12 C10 3.3648 no 2_564
H12 C12 3.5113 no 2_564
H12 C13 3.3452 no 2_564
H12 C14 3.5295 no 1_565
H12 C14 3.0707 no 2_564
H12 C15 3.0574 no 1_565
H12 C15 2.9411 no 2_564
H12 H14 3.5154 no 2_564
H12 H15 2.8749 no 1_565
H12 H15 3.1260 no 2_554
H12 H15 3.3204 no 2_564
H13 F1 3.1745 no 3_545
H13 F2 2.7505 no 3_555
H13 F3 3.0238 no 3_555
H13 F3 3.1184 no 4_555
H13 C7 3.4751 no 3_555
H13 H15 3.4534 no 2_554
H14 F1 2.9445 no 3_545
H14 F1 3.0024 no 4_555
H14 F2 2.9581 no 3_545
H14 F3 2.8364 no 4_555
H14 C7 3.5653 no 3_545
H14 C7 3.5083 no 4_555
H14 H12 3.5154 no 2_565
H15 C9 3.3263 no 2_555
H15 C10 3.5239 no 1_545
H15 C10 2.9524 no 2_555
H15 C12 3.0564 no 1_545
H15 C12 2.7875 no 2_555
H15 C13 3.0056 no 2_555
H15 C14 3.3693 no 2_555
H15 C15 3.5413 no 2_555
H15 H12 2.8749 no 1_545
H15 H12 3.1260 no 2_555
H15 H12 3.3204 no 2_565
H15 H13 3.4534 no 2_555

loop_
_geom_torsion_atom_site_label_1
_geom_torsion_atom_site_label_2
_geom_torsion_atom_site_label_3
_geom_torsion_atom_site_label_4
_geom_torsion
_geom_torsion_publ_flag
C1 N1 C8 O1 0.2(6) no
C1 N1 C8 C9 -178.9(3) no
C8 N1 C1 C2 -58.3(5) no
C8 N1 C1 C6 121.6(4) no
C1 N1 C11 O2 -1.9(6) no
C1 N1 C11 C10 178.6(3) no
C11 N1 C1 C2 123.3(4) no
C11 N1 C1 C6 -56.9(5) no
C8 N1 C11 O2 179.5(4) no
C8 N1 C11 C10 0.0(4) no
C11 N1 C8 O1 178.8(4) no
C11 N1 C8 C9 -0.3(4) no
N1 C1 C2 C3 -179.4(3) no
N1 C1 C6 C5 179.4(3) no
C2 C1 C6 C5 -0.8(6) no
C6 C1 C2 C3 0.7(6) no
C1 C2 C3 C4 -0.5(6) no
C2 C3 C4 C5 0.3(6) no
C2 C3 C4 C7 -179.0(4) no
C3 C4 C5 C6 -0.3(6) no
C3 C4 C7 F1 -149.2(4) no
C3 C4 C7 F2 93.4(5) no
C3 C4 C7 F3 -27.6(6) no
C5 C4 C7 F1 31.5(6) no
C5 C4 C7 F2 -85.9(5) no
C5 C4 C7 F3 153.1(4) no
C7 C4 C5 C6 179.0(4) no
C4 C5 C6 C1 0.6(6) no
O1 C8 C9 C10 -178.6(4) no
O1 C8 C9 C15 1.5(7) no
N1 C8 C9 C10 0.5(4) no
N1 C8 C9 C15 -179.4(4) no
C8 C9 C10 C11 -0.5(4) no
C8 C9 C10 C12 -180.0(3) no
C8 C9 C15 C14 179.8(4) no
C10 C9 C15 C14 -0.0(6) no
C15 C9 C10 C11 179.4(4) no
C15 C9 C10 C12 -0.1(6) no
C9 C10 C11 O2 -179.1(4) no
C9 C10 C11 N1 0.3(4) no
C9 C10 C12 C13 -0.1(6) no
C11 C10 C12 C13 -179.5(4) no
C12 C10 C11 O2 0.3(7) no
C12 C10 C11 N1 179.8(4) no
C10 C12 C13 C14 0.6(6) no
C12 C13 C14 C15 -0.7(7) no
C13 C14 C15 C9 0.4(6) no

loop_
_cod_related_entry_id
_cod_related_entry_database
_cod_related_entry_code
1 ChemSpider 311662
